data_4307507
loop_
_publ_author_name
'Yu-Fei Song'
'John F. Berry'
'Eckhard Bill'
'Eberhard Bothe'
'Thomas Weyherm\"uller'
'Karl Wieghardt'

_publ_contact_author_address
;  Department of Chemistry
   University of Glasgow
   G12, 8QQ, Glasgow
   UK
;
_publ_contact_author_email ysong@chem.gla.ac.uk
_publ_contact_author_name 'Y.-F. Song'
_publ_section_title
;
Iron Complexes of New Pentadentate Ligands Containing the
1,4,7-Triazacyclononane-1,4-diacetate Motif. Spectroscopic, Electro-, and
Photochemical Studies
;
_journal_name_full 'Inorganic Chemistry'
_journal_page_first 2208
_journal_page_last 2219
_journal_paper_doi 10.1021/ic062001j
_journal_volume 46
_journal_year 2007
_chemical_formula_moiety '[C13 H23 Cl Fe N3 O4], 0.5 MeOH'
_chemical_formula_sum 'C13.5 H25 Cl Fe N3 O4.5'
_chemical_formula_weight 392.67
_chemical_name_systematic
; 
 ? 
;
_space_group_IT_number 14
_symmetry_cell_setting monoclinic
_symmetry_space_group_name_Hall '-P 2ybc'
_symmetry_space_group_name_H-M 'P 1 21/c 1'
_atom_sites_solution_hydrogens geom
_atom_sites_solution_primary direct
_atom_sites_solution_secondary difmap
_audit_creation_method SHELXL-97
_cell_angle_alpha 90.00
_cell_angle_beta 103.783(5)
_cell_angle_gamma 90.00
_cell_formula_units_Z 4
_cell_length_a 15.6291(6)
_cell_length_b 6.9003(2)
_cell_length_c 15.8036(6)
_cell_measurement_temperature 100(2)
_cell_volume 1655.27(11)
_computing_cell_refinement 'Nonius Collect Software'
_computing_data_collection 'Nonius Collect Software'
_computing_data_reduction 'Nonius Collect Software'
_computing_structure_refinement 'SHELXL-97 (Sheldrick, 1997)'
_computing_structure_solution 'SHELXS-97 (Sheldrick, 1990)'
_diffrn_ambient_temperature 100(2)
_diffrn_measured_fraction_theta_full 0.997
_diffrn_measured_fraction_theta_max 0.997
_diffrn_measurement_device_type 'Nonius Kappa-CCD'
_diffrn_measurement_method '586 images at 1.0 deg. stepwise rotation in omega and phi, 15 sec./frame'
_diffrn_radiation_monochromator graphite
_diffrn_radiation_source 'rotating anode'
_diffrn_radiation_type MoK\a
_diffrn_radiation_wavelength 0.71073
_diffrn_reflns_av_R_equivalents 0.0343
_diffrn_reflns_av_sigmaI/netI 0.0274
_diffrn_reflns_limit_h_max 22
_diffrn_reflns_limit_h_min -22
_diffrn_reflns_limit_k_max 9
_diffrn_reflns_limit_k_min -9
_diffrn_reflns_limit_l_max 22
_diffrn_reflns_limit_l_min -22
_diffrn_reflns_number 24975
_diffrn_reflns_theta_full 31.03
_diffrn_reflns_theta_max 31.03
_diffrn_reflns_theta_min 3.24
_exptl_absorpt_coefficient_mu 1.098
_exptl_absorpt_correction_type none
_exptl_crystal_colour orange
_exptl_crystal_density_diffrn 1.576
_exptl_crystal_density_method 'not measured'
_exptl_crystal_description 'transparent parallelepiped'
_exptl_crystal_F_000 824
_exptl_crystal_size_max 0.14
_exptl_crystal_size_mid 0.05
_exptl_crystal_size_min 0.05
_refine_diff_density_max 0.415
_refine_diff_density_min -0.257
_refine_diff_density_rms 0.058
_refine_ls_extinction_method none
_refine_ls_goodness_of_fit_ref 1.047
_refine_ls_hydrogen_treatment mixed
_refine_ls_matrix_type full
_refine_ls_number_parameters 221
_refine_ls_number_reflns 5261
_refine_ls_number_restraints 0
_refine_ls_restrained_S_all 1.047
_refine_ls_R_factor_all 0.0331
_refine_ls_R_factor_gt 0.0262
_refine_ls_shift/su_max 0.001
_refine_ls_shift/su_mean 0.000
_refine_ls_structure_factor_coef Fsqd
_refine_ls_weighting_details 'calc w=1/[\s^2^(Fo^2^)+(0.0246P)^2^+0.7931P] where P=(Fo^2^+2Fc^2^)/3'
_refine_ls_weighting_scheme calc
_refine_ls_wR_factor_gt 0.0611
_refine_ls_wR_factor_ref 0.0640
_reflns_number_gt 4632
_reflns_number_total 5261
_reflns_threshold_expression >2sigma(I)
_cod_data_source_file ic062001jsi20070105_015228_5.cif
_cod_data_source_block 20
_cod_depositor_comments
;
The following automatic conversions were performed:
'_symmetry_cell_setting' value 'Monoclinic' changed to 'monoclinic'
according to '/home/saulius/struct/CIF-dictionaries/cif_core.dic'
dictionary named 'cif_core.dic' version 2.4.1 from 2010-06-29.

Automatic conversion script
Id: cif_fix_enum 1527 2010-12-29 10:47:43Z saulius 
;
_cod_original_cell_volume 1655.27(10)
_cod_database_code 4307507

loop_
_symmetry_equiv_pos_as_xyz
'x, y, z'
'-x, y+1/2, -z+1/2'
'-x, -y, -z'
'x, -y-1/2, z-1/2'

loop_
_atom_site_label
_atom_site_type_symbol
_atom_site_fract_x
_atom_site_fract_y
_atom_site_fract_z
_atom_site_U_iso_or_equiv
_atom_site_adp_type
_atom_site_occupancy
_atom_site_symmetry_multiplicity
_atom_site_calc_flag
_atom_site_refinement_flags
_atom_site_disorder_assembly
_atom_site_disorder_group
Fe1 Fe 0.264148(10) 0.83652(2) 0.210580(10) 0.01059(5) Uani 1 1 d . . .
Cl1 Cl 0.403597(19) 0.72608(4) 0.21883(2) 0.01946(7) Uani 1 1 d . . .
N1 N 0.31036(6) 1.11582(14) 0.27315(6) 0.01261(18) Uani 1 1 d . . .
C2 C 0.23681(8) 1.17822(17) 0.31282(8) 0.0157(2) Uani 1 1 d . . .
H2A H 0.2474 1.3131 0.3341 0.019 Uiso 1 1 calc R . .
H2B H 0.2359 1.0943 0.3634 0.019 Uiso 1 1 calc R . .
C3 C 0.14819(8) 1.16684(18) 0.24771(8) 0.0180(2) Uani 1 1 d . . .
H3A H 0.1007 1.1835 0.2789 0.022 Uiso 1 1 calc R . .
H3B H 0.1436 1.2744 0.2054 0.022 Uiso 1 1 calc R . .
N4 N 0.13510(6) 0.97924(15) 0.19956(7) 0.01504(19) Uani 1 1 d . . .
C5 C 0.09716(8) 1.01055(19) 0.10488(8) 0.0194(2) Uani 1 1 d . . .
H5A H 0.0448 1.0956 0.0966 0.023 Uiso 1 1 calc R . .
H5B H 0.0783 0.8849 0.0762 0.023 Uiso 1 1 calc R . .
C6 C 0.16596(8) 1.10397(19) 0.06371(8) 0.0192(2) Uani 1 1 d . . .
H6A H 0.1462 1.0948 -0.0005 0.023 Uiso 1 1 calc R . .
H6B H 0.1716 1.2430 0.0796 0.023 Uiso 1 1 calc R . .
N7 N 0.25401(7) 1.00766(14) 0.09333(6) 0.01446(19) Uani 1 1 d . . .
C8 C 0.32654(8) 1.15109(17) 0.11838(8) 0.0168(2) Uani 1 1 d . . .
H8A H 0.3221 1.2477 0.0712 0.020 Uiso 1 1 calc R . .
H8B H 0.3840 1.0843 0.1265 0.020 Uiso 1 1 calc R . .
C9 C 0.32160(8) 1.25367(17) 0.20252(8) 0.0164(2) Uani 1 1 d . . .
H9A H 0.3762 1.3298 0.2239 0.020 Uiso 1 1 calc R . .
H9B H 0.2715 1.3455 0.1900 0.020 Uiso 1 1 calc R . .
C10 C 0.39624(8) 1.10530(18) 0.34256(8) 0.0161(2) Uani 1 1 d . . .
H10 H 0.4439 1.0749 0.3121 0.019 Uiso 1 1 calc R . .
C11 C 0.39615(9) 0.94283(19) 0.40827(9) 0.0213(2) Uani 1 1 d . . .
H11A H 0.3606 0.9820 0.4487 0.032 Uiso 1 1 calc R . .
H11B H 0.4567 0.9171 0.4409 0.032 Uiso 1 1 calc R . .
H11C H 0.3711 0.8252 0.3773 0.032 Uiso 1 1 calc R . .
C12 C 0.42092(9) 1.29732(19) 0.39100(9) 0.0221(3) Uani 1 1 d . . .
H12A H 0.4169 1.4028 0.3487 0.033 Uiso 1 1 calc R . .
H12B H 0.4813 1.2893 0.4269 0.033 Uiso 1 1 calc R . .
H12C H 0.3803 1.3227 0.4284 0.033 Uiso 1 1 calc R . .
C13 C 0.08314(8) 0.83803(19) 0.23735(9) 0.0195(2) Uani 1 1 d . . .
H13A H 0.0445 0.7639 0.1896 0.023 Uiso 1 1 calc R . .
H13B H 0.0450 0.9094 0.2685 0.023 Uiso 1 1 calc R . .
C14 C 0.14055(8) 0.69720(17) 0.30013(8) 0.0145(2) Uani 1 1 d . . .
O15 O 0.10677(6) 0.58826(14) 0.34375(6) 0.02256(19) Uani 1 1 d . . .
O16 O 0.22421(5) 0.69770(12) 0.30072(5) 0.01363(16) Uani 1 1 d . . .
C17 C 0.26806(9) 0.86301(18) 0.02853(8) 0.0193(2) Uani 1 1 d . . .
H17A H 0.3320 0.8415 0.0353 0.023 Uiso 1 1 calc R . .
H17B H 0.2431 0.9121 -0.0311 0.023 Uiso 1 1 calc R . .
C18 C 0.22350(9) 0.67247(18) 0.04193(9) 0.0208(2) Uani 1 1 d . . .
O19 O 0.20720(9) 0.55137(16) -0.01616(7) 0.0382(3) Uani 1 1 d . . .
O20 O 0.20714(6) 0.64943(12) 0.11807(6) 0.01609(17) Uani 1 1 d . . .
O30 O 0.0292(2) 0.4223(6) -0.0586(2) 0.0696(10) Uani 0.50 1 d P . .
H30 H 0.0818 0.4578 -0.0517 0.104 Uiso 0.50 1 calc PR . .
C31 C -0.0042(7) 0.4851(15) 0.0172(7) 0.051(3) Uani 0.50 1 d P . .
H31A H -0.0541 0.4030 0.0220 0.077 Uiso 0.50 1 calc PR . .
H31B H -0.0236 0.6203 0.0093 0.077 Uiso 0.50 1 calc PR . .
H31C H 0.0428 0.4734 0.0705 0.077 Uiso 0.50 1 calc PR . .

loop_
_atom_site_aniso_label
_atom_site_aniso_U_11
_atom_site_aniso_U_22
_atom_site_aniso_U_33
_atom_site_aniso_U_23
_atom_site_aniso_U_13
_atom_site_aniso_U_12
Fe1 0.01041(7) 0.00884(8) 0.01306(8) 0.00163(6) 0.00386(6) 0.00043(6)
Cl1 0.01392(12) 0.01347(13) 0.03309(17) 0.00214(11) 0.00973(12) 0.00246(10)
N1 0.0129(4) 0.0112(4) 0.0140(4) 0.0018(3) 0.0037(4) -0.0001(3)
C2 0.0176(5) 0.0137(5) 0.0169(5) -0.0008(4) 0.0063(4) 0.0025(4)
C3 0.0166(5) 0.0162(5) 0.0215(6) 0.0006(4) 0.0054(5) 0.0055(4)
N4 0.0119(4) 0.0153(5) 0.0175(5) 0.0029(4) 0.0027(4) 0.0015(4)
C5 0.0156(5) 0.0209(6) 0.0192(6) 0.0039(5) -0.0004(5) 0.0014(5)
C6 0.0220(6) 0.0177(6) 0.0161(5) 0.0052(5) 0.0011(5) 0.0025(5)
N7 0.0189(5) 0.0108(4) 0.0142(4) 0.0010(3) 0.0049(4) -0.0006(4)
C8 0.0218(6) 0.0130(5) 0.0175(5) 0.0020(4) 0.0083(5) -0.0030(4)
C9 0.0214(6) 0.0104(5) 0.0181(5) 0.0030(4) 0.0061(5) -0.0017(4)
C10 0.0137(5) 0.0150(5) 0.0184(5) 0.0007(4) 0.0015(4) -0.0032(4)
C11 0.0190(6) 0.0201(6) 0.0210(6) 0.0051(5) -0.0029(5) -0.0031(5)
C12 0.0244(6) 0.0204(6) 0.0201(6) -0.0019(5) 0.0023(5) -0.0068(5)
C13 0.0114(5) 0.0229(6) 0.0247(6) 0.0050(5) 0.0053(5) -0.0008(5)
C14 0.0146(5) 0.0152(5) 0.0142(5) -0.0027(4) 0.0046(4) -0.0025(4)
O15 0.0212(4) 0.0248(5) 0.0245(5) 0.0049(4) 0.0110(4) -0.0047(4)
O16 0.0129(4) 0.0139(4) 0.0145(4) 0.0024(3) 0.0040(3) -0.0008(3)
C17 0.0291(6) 0.0159(6) 0.0154(5) -0.0014(4) 0.0100(5) -0.0035(5)
C18 0.0285(6) 0.0168(6) 0.0193(6) -0.0019(5) 0.0098(5) -0.0045(5)
O19 0.0689(8) 0.0265(5) 0.0263(5) -0.0128(4) 0.0256(6) -0.0213(6)
O20 0.0202(4) 0.0135(4) 0.0155(4) -0.0008(3) 0.0062(3) -0.0035(3)
O30 0.060(2) 0.062(2) 0.068(2) -0.0083(17) -0.0207(17) -0.0295(18)
C31 0.023(2) 0.019(3) 0.101(9) -0.010(4) -0.007(4) 0.0012(19)

loop_
_atom_type_symbol
_atom_type_description
_atom_type_scat_dispersion_real
_atom_type_scat_dispersion_imag
_atom_type_scat_source
C C 0.0033 0.0016 'International Tables Vol C Tables 4.2.6.8 and 6.1.1.4'
H H 0.0000 0.0000 'International Tables Vol C Tables 4.2.6.8 and 6.1.1.4'
N N 0.0061 0.0033 'International Tables Vol C Tables 4.2.6.8 and 6.1.1.4'
O O 0.0106 0.0060 'International Tables Vol C Tables 4.2.6.8 and 6.1.1.4'
Cl Cl 0.1484 0.1585 'International Tables Vol C Tables 4.2.6.8 and 6.1.1.4'
Fe Fe 0.3463 0.8444 'International Tables Vol C Tables 4.2.6.8 and 6.1.1.4'

loop_
_geom_angle_atom_site_label_1
_geom_angle_atom_site_label_2
_geom_angle_atom_site_label_3
_geom_angle
_geom_angle_site_symmetry_1
_geom_angle_site_symmetry_3
_geom_angle_publ_flag
O16 Fe1 O20 93.04(4) . . ?
O16 Fe1 N7 157.65(4) . . ?
O20 Fe1 N7 78.31(4) . . ?
O16 Fe1 N1 103.32(4) . . ?
O20 Fe1 N1 159.20(4) . . ?
N7 Fe1 N1 81.78(4) . . ?
O16 Fe1 N4 80.26(4) . . ?
O20 Fe1 N4 89.47(4) . . ?
N7 Fe1 N4 79.11(4) . . ?
N1 Fe1 N4 80.89(4) . . ?
O16 Fe1 Cl1 105.26(3) . . ?
O20 Fe1 Cl1 94.56(3) . . ?
N7 Fe1 Cl1 96.02(3) . . ?
N1 Fe1 Cl1 93.43(3) . . ?
N4 Fe1 Cl1 172.95(3) . . ?
C2 N1 C9 111.39(9) . . ?
C2 N1 C10 110.23(9) . . ?
C9 N1 C10 109.01(9) . . ?
C2 N1 Fe1 103.69(7) . . ?
C9 N1 Fe1 107.60(7) . . ?
C10 N1 Fe1 114.84(7) . . ?
N1 C2 C3 111.64(10) . . ?
N4 C3 C2 112.52(9) . . ?
C13 N4 C5 112.05(10) . . ?
C13 N4 C3 112.77(9) . . ?
C5 N4 C3 111.13(10) . . ?
C13 N4 Fe1 104.61(7) . . ?
C5 N4 Fe1 106.32(7) . . ?
C3 N4 Fe1 109.54(7) . . ?
N4 C5 C6 109.73(10) . . ?
N7 C6 C5 111.55(10) . . ?
C17 N7 C8 113.77(9) . . ?
C17 N7 C6 111.02(10) . . ?
C8 N7 C6 111.91(9) . . ?
C17 N7 Fe1 103.33(7) . . ?
C8 N7 Fe1 103.83(7) . . ?
C6 N7 Fe1 112.49(7) . . ?
N7 C8 C9 110.35(9) . . ?
N1 C9 C8 113.06(9) . . ?
N1 C10 C11 112.45(9) . . ?
N1 C10 C12 113.15(10) . . ?
C11 C10 C12 109.60(10) . . ?
N4 C13 C14 112.87(9) . . ?
O15 C14 O16 124.36(12) . . ?
O15 C14 C13 119.64(11) . . ?
O16 C14 C13 115.94(10) . . ?
C14 O16 Fe1 119.56(8) . . ?
N7 C17 C18 109.66(9) . . ?
O19 C18 O20 124.10(12) . . ?
O19 C18 C17 120.33(11) . . ?
O20 C18 C17 115.55(11) . . ?
C18 O20 Fe1 116.62(8) . . ?

loop_
_geom_bond_atom_site_label_1
_geom_bond_atom_site_label_2
_geom_bond_distance
_geom_bond_site_symmetry_2
_geom_bond_publ_flag
Fe1 O16 1.9391(8) . ?
Fe1 O20 1.9943(9) . ?
Fe1 N7 2.1710(10) . ?
Fe1 N1 2.2076(10) . ?
Fe1 N4 2.2138(10) . ?
Fe1 Cl1 2.2831(3) . ?
N1 C2 1.4976(14) . ?
N1 C9 1.5084(14) . ?
N1 C10 1.5194(15) . ?
C2 C3 1.5180(18) . ?
C3 N4 1.4907(16) . ?
N4 C13 1.4821(15) . ?
N4 C5 1.4881(16) . ?
C5 C6 1.5259(17) . ?
C6 N7 1.4991(16) . ?
N7 C17 1.4833(15) . ?
N7 C8 1.4857(15) . ?
C8 C9 1.5246(16) . ?
C10 C11 1.5284(17) . ?
C10 C12 1.5329(18) . ?
C13 C14 1.5197(18) . ?
C14 O15 1.2216(14) . ?
C14 O16 1.3053(14) . ?
C17 C18 1.5261(17) . ?
C18 O19 1.2225(16) . ?
C18 O20 1.2980(15) . ?
O30 C31 1.481(12) . ?
